data_4312257
loop_
_publ_author_name
'Panagiotis Angaridis'
'F. Albert Cotton'
'Carlos A. Murillo'
'Dino Villagr\'an'
'Xiaoping Wang'

_publ_contact_author_address
;  Laboratory for Molecular Structure and Bonding
   Dept. of Chemistry
   Texas A&M University, PO Box  30012
   College Station, TX 77842-3012, USA
;
_publ_contact_author_email cotton@tamu.edu
_publ_contact_author_fax '(979) 845 9351'
_publ_contact_author_name 'F. A. Cotton'
_publ_contact_author_phone '(979) 845 4432'
_publ_section_title
;
 Paramagnetic Precursors for Supramolecular Assemblies: Selective
 Syntheses, Crystal Structures, and Electrochemical and Magnetic
 Properties of Ru2(O2CMe)4-n(formamidinate)nCl Complexes,n= 1-4
;
_journal_name_full 'Inorganic Chemistry'
_journal_page_first 8290
_journal_page_last 8300
_journal_paper_doi 10.1021/ic049108w
_journal_volume 43
_journal_year 2004
_chemical_formula_sum 'C60 H61 N8 O8.5 Ru2'
_chemical_formula_weight 1232.31
_chemical_name_systematic
; 
tetra(mu-di(anisyl)formamidinato)diruthenium(II,II) 
;
_space_group_IT_number 2
_symmetry_cell_setting triclinic
_symmetry_space_group_name_Hall '-P 1'
_symmetry_space_group_name_H-M 'P -1'
_atom_sites_solution_hydrogens geom
_atom_sites_solution_primary direct
_atom_sites_solution_secondary difmap
_audit_creation_method SHELXL-97
_cell_angle_alpha 80.290(5)
_cell_angle_beta 75.769(5)
_cell_angle_gamma 81.557(5)
_cell_formula_units_Z 1
_cell_length_a 10.343(3)
_cell_length_b 10.363(3)
_cell_length_c 13.892(4)
_cell_measurement_temperature 293(2)
_cell_measurement_theta_max 27.46
_cell_measurement_theta_min 2.34
_cell_volume 1414.0(7)
_computing_cell_refinement SAINT
_computing_data_collection SMART
_computing_data_reduction 'SAINT and SADABS'
_computing_molecular_graphics 'SHELXTL V6.12 (Bruker, 2002)'
_computing_publication_material CIFTAB
_computing_structure_refinement 'SHELXL-97 (Sheldrick, 1997)'
_computing_structure_solution 'SHELXS-97 (Sheldrick, 1990)'
_diffrn_ambient_temperature 293(2)
_diffrn_measured_fraction_theta_full 0.984
_diffrn_measured_fraction_theta_max 0.984
_diffrn_measurement_device_type 'Bruker SMART 1000'
_diffrn_measurement_method '\w scans'
_diffrn_radiation_monochromator graphite
_diffrn_radiation_source 'normal-focus sealed tube'
_diffrn_radiation_type MoK\a
_diffrn_radiation_wavelength 0.71073
_diffrn_reflns_av_R_equivalents 0.0189
_diffrn_reflns_av_sigmaI/netI 0.0336
_diffrn_reflns_limit_h_max 12
_diffrn_reflns_limit_h_min -12
_diffrn_reflns_limit_k_max 12
_diffrn_reflns_limit_k_min -10
_diffrn_reflns_limit_l_max 16
_diffrn_reflns_limit_l_min -14
_diffrn_reflns_number 7364
_diffrn_reflns_theta_full 25.04
_diffrn_reflns_theta_max 25.04
_diffrn_reflns_theta_min 2.01
_diffrn_standards_number 0
_exptl_absorpt_coefficient_mu 0.597
_exptl_absorpt_correction_T_max 0.9594
_exptl_absorpt_correction_T_min 0.7919
_exptl_absorpt_correction_type multi-scan
_exptl_absorpt_process_details SADABS
_exptl_crystal_colour red
_exptl_crystal_density_diffrn 1.447
_exptl_crystal_density_method 'not measured'
_exptl_crystal_description parallepiped
_exptl_crystal_F_000 633
_exptl_crystal_size_max 0.41
_exptl_crystal_size_mid 0.25
_exptl_crystal_size_min 0.07
_refine_diff_density_max 0.938
_refine_diff_density_min -0.866
_refine_diff_density_rms 0.084
_refine_ls_extinction_method none
_refine_ls_goodness_of_fit_ref 1.106
_refine_ls_hydrogen_treatment mixed
_refine_ls_matrix_type full
_refine_ls_number_parameters 313
_refine_ls_number_reflns 4925
_refine_ls_number_restraints 65
_refine_ls_restrained_S_all 1.103
_refine_ls_R_factor_all 0.0457
_refine_ls_R_factor_gt 0.0396
_refine_ls_shift/su_max 0.014
_refine_ls_shift/su_mean 0.000
_refine_ls_structure_factor_coef Fsqd
_refine_ls_weighting_details 'calc w=1/[\s^2^(Fo^2^)+(0.0584P)^2^+1.4616P] where P=(Fo^2^+2Fc^2^)/3'
_refine_ls_weighting_scheme calc
_refine_ls_wR_factor_gt 0.1052
_refine_ls_wR_factor_ref 0.1121
_reflns_number_gt 4444
_reflns_number_total 4925
_reflns_threshold_expression >2sigma(I)
_cod_data_source_file ic049108wsi20040707_033913_1.cif
_cod_data_source_block cmpd7
_cod_original_formula_sum 'C60 H61 N8 O8.50 Ru2'
_cod_database_code 4312257

loop_
_symmetry_equiv_pos_as_xyz
'x, y, z'
'-x, -y, -z'

loop_
_atom_site_label
_atom_site_type_symbol
_atom_site_fract_x
_atom_site_fract_y
_atom_site_fract_z
_atom_site_U_iso_or_equiv
_atom_site_adp_type
_atom_site_occupancy
_atom_site_symmetry_multiplicity
_atom_site_calc_flag
_atom_site_refinement_flags
_atom_site_disorder_assembly
_atom_site_disorder_group
Ru1 Ru -0.47786(3) 0.53175(2) 0.575086(19) 0.03236(12) Uani 1 1 d . . .
N1 N -0.3808(3) 0.6827(3) 0.4849(2) 0.0362(6) Uani 1 1 d . . .
N2 N -0.4273(3) 0.6240(3) 0.3431(2) 0.0366(6) Uani 1 1 d . . .
N3 N -0.3004(3) 0.4105(3) 0.5562(2) 0.0373(6) Uani 1 1 d . . .
N4 N -0.3415(3) 0.3538(3) 0.4123(2) 0.0369(6) Uani 1 1 d . . .
C10 C -0.3773(4) 0.7020(4) 0.3878(3) 0.0394(8) Uani 1 1 d . . .
H10A H -0.3376 0.7742 0.3488 0.047 Uiso 1 1 calc R . .
C11 C -0.3218(3) 0.7773(2) 0.5213(2) 0.0414(8) Uani 1 1 d GU . .
C12 C -0.2376(3) 0.73736(19) 0.5874(2) 0.0541(10) Uani 1 1 d GU . .
H12A H -0.2168 0.6481 0.6079 0.065 Uiso 1 1 calc R . .
C13 C -0.1843(3) 0.8308(3) 0.6227(2) 0.0628(12) Uani 1 1 d GU . .
H13A H -0.1279 0.8041 0.6669 0.075 Uiso 1 1 calc R . .
C14 C -0.2153(4) 0.9641(2) 0.5920(3) 0.0814(17) Uani 1 1 d GU . .
C15 C -0.2996(4) 1.00403(19) 0.5260(3) 0.103(2) Uani 1 1 d GU . .
H15A H -0.3203 1.0932 0.5054 0.123 Uiso 1 1 calc R . .
C16 C -0.3528(3) 0.9106(2) 0.4906(2) 0.0762(15) Uani 1 1 d GU . .
H16A H -0.4092 0.9373 0.4464 0.091 Uiso 1 1 calc R . .
O10 O -0.1689(6) 1.0631(4) 0.6236(4) 0.132(2) Uani 1 1 d U . .
C17 C -0.0823(11) 1.0268(7) 0.6908(8) 0.175(5) Uani 1 1 d U . .
H17A H -0.0570 1.1047 0.7070 0.262 Uiso 1 1 calc R . .
H17B H -0.0034 0.9744 0.6600 0.262 Uiso 1 1 calc R . .
H17C H -0.1278 0.9768 0.7510 0.262 Uiso 1 1 calc R . .
C20 C -0.2646(4) 0.3472(3) 0.4773(3) 0.0396(8) Uani 1 1 d . . .
H20A H -0.1821 0.2958 0.4667 0.048 Uiso 1 1 calc R . .
C21 C -0.4271(3) 0.6679(2) 0.23979(14) 0.0446(9) Uani 1 1 d G . .
C22 C -0.3812(3) 0.5805(2) 0.16990(19) 0.0570(11) Uani 1 1 d G . .
H22A H -0.3477 0.4945 0.1900 0.068 Uiso 1 1 calc R . .
C23 C -0.3852(3) 0.6217(3) 0.07004(17) 0.0667(13) Uani 1 1 d G . .
H23A H -0.3545 0.5632 0.0233 0.080 Uiso 1 1 calc R . .
C24 C -0.4353(4) 0.7503(3) 0.04007(15) 0.0686(13) Uani 1 1 d G . .
C25 C -0.4812(4) 0.8377(2) 0.1100(2) 0.0760(15) Uani 1 1 d G . .
H25A H -0.5147 0.9237 0.0899 0.091 Uiso 1 1 calc R . .
C26 C -0.4772(3) 0.7965(2) 0.20982(19) 0.0607(11) Uani 1 1 d G . .
H26A H -0.5079 0.8550 0.2566 0.073 Uiso 1 1 calc R . .
O20 O -0.4408(5) 0.8017(5) -0.0573(3) 0.0975(13) Uani 1 1 d . . .
C27 C -0.3850(8) 0.7173(9) -0.1312(4) 0.126(3) Uani 1 1 d . . .
H27A H -0.3946 0.7625 -0.1957 0.189 Uiso 1 1 calc R . .
H27B H -0.4311 0.6398 -0.1155 0.189 Uiso 1 1 calc R . .
H27C H -0.2915 0.6924 -0.1323 0.189 Uiso 1 1 calc R . .
C31 C -0.2068(2) 0.3961(3) 0.62141(17) 0.0406(8) Uani 1 1 d G . .
C32 C -0.25659(19) 0.4001(3) 0.72349(18) 0.0620(12) Uani 1 1 d G . .
H32A H -0.3487 0.4085 0.7498 0.074 Uiso 1 1 calc R . .
C33 C -0.1687(3) 0.3913(3) 0.78619(14) 0.0666(13) Uani 1 1 d G . .
H33A H -0.2020 0.3939 0.8545 0.080 Uiso 1 1 calc R . .
C34 C -0.0310(3) 0.3786(3) 0.74682(19) 0.0572(11) Uani 1 1 d G . .
C35 C 0.01888(18) 0.3747(3) 0.6447(2) 0.0679(13) Uani 1 1 d G . .
H35A H 0.1110 0.3662 0.6184 0.081 Uiso 1 1 calc R . .
C36 C -0.0690(2) 0.3835(3) 0.58204(15) 0.0626(12) Uani 1 1 d G . .
H36A H -0.0357 0.3808 0.5137 0.075 Uiso 1 1 calc R . .
O30 O 0.0655(4) 0.3673(4) 0.8022(3) 0.0856(11) Uani 1 1 d . . .
C37 C 0.0198(7) 0.3734(9) 0.9043(4) 0.118(3) Uani 1 1 d . . .
H37A H 0.0951 0.3651 0.9347 0.177 Uiso 1 1 calc R . .
H37B H -0.0343 0.3031 0.9345 0.177 Uiso 1 1 calc R . .
H37C H -0.0330 0.4564 0.9143 0.177 Uiso 1 1 calc R . .
C41 C -0.2835(2) 0.2879(2) 0.32655(16) 0.0412(8) Uani 1 1 d G . .
C42 C -0.1548(2) 0.3064(3) 0.27047(19) 0.0512(9) Uani 1 1 d G . .
H42A H -0.1038 0.3602 0.2897 0.061 Uiso 1 1 calc R . .
C43 C -0.1021(2) 0.2445(3) 0.18569(19) 0.0592(11) Uani 1 1 d G . .
H43A H -0.0160 0.2569 0.1482 0.071 Uiso 1 1 calc R . .
C44 C -0.1782(3) 0.1641(3) 0.15698(18) 0.0625(12) Uani 1 1 d G . .
C45 C -0.3070(3) 0.1456(3) 0.2131(2) 0.0682(13) Uani 1 1 d G . .
H45A H -0.3580 0.0918 0.1939 0.082 Uiso 1 1 calc R . .
C46 C -0.3597(2) 0.2075(3) 0.29784(19) 0.0549(10) Uani 1 1 d G . .
H46A H -0.4458 0.1951 0.3354 0.066 Uiso 1 1 calc R . .
O40 O -0.1167(4) 0.1060(5) 0.0728(3) 0.0959(14) Uani 1 1 d . . .
C47 C -0.1930(7) 0.0273(9) 0.0392(6) 0.149(4) Uani 1 1 d . . .
H47A H -0.1396 -0.0080 -0.0194 0.223 Uiso 1 1 calc R . .
H47B H -0.2712 0.0801 0.0232 0.223 Uiso 1 1 calc R . .
H47C H -0.2200 -0.0437 0.0912 0.223 Uiso 1 1 calc R . .
O1 O -0.4409(16) 0.586(2) 0.7039(11) 0.094(5) Uani 0.25 1 d P . .

loop_
_atom_site_aniso_label
_atom_site_aniso_U_11
_atom_site_aniso_U_22
_atom_site_aniso_U_33
_atom_site_aniso_U_23
_atom_site_aniso_U_13
_atom_site_aniso_U_12
Ru1 0.03970(18) 0.02747(17) 0.03106(17) -0.00430(11) -0.01035(11) -0.00320(11)
N1 0.0456(16) 0.0303(15) 0.0355(15) -0.0046(12) -0.0124(12) -0.0074(12)
N2 0.0430(16) 0.0370(16) 0.0310(14) 0.0002(12) -0.0132(12) -0.0058(13)
N3 0.0376(15) 0.0354(15) 0.0408(16) -0.0057(13) -0.0132(13) -0.0024(12)
N4 0.0442(16) 0.0325(15) 0.0357(15) -0.0083(12) -0.0138(13) 0.0024(12)
C10 0.0438(19) 0.0387(19) 0.0373(19) 0.0035(15) -0.0137(15) -0.0121(15)
C11 0.046(2) 0.0377(19) 0.043(2) -0.0049(16) -0.0147(16) -0.0067(16)
C12 0.073(3) 0.042(2) 0.053(2) -0.0076(18) -0.027(2) -0.0042(19)
C13 0.084(3) 0.050(2) 0.067(3) -0.007(2) -0.041(2) -0.008(2)
C14 0.128(5) 0.042(2) 0.099(4) 0.003(2) -0.071(4) -0.026(3)
C15 0.164(6) 0.041(3) 0.138(5) 0.011(3) -0.107(5) -0.027(3)
C16 0.110(4) 0.045(2) 0.093(4) 0.005(2) -0.065(3) -0.016(3)
O10 0.229(6) 0.051(2) 0.172(5) 0.006(3) -0.151(5) -0.040(3)
C17 0.301(13) 0.065(4) 0.244(11) -0.002(5) -0.224(11) -0.037(6)
C20 0.0421(19) 0.0356(19) 0.0428(19) -0.0079(15) -0.0143(16) 0.0014(15)
C21 0.049(2) 0.052(2) 0.0359(19) 0.0028(16) -0.0155(16) -0.0132(17)
C22 0.062(3) 0.063(3) 0.046(2) -0.006(2) -0.018(2) 0.003(2)
C23 0.068(3) 0.088(4) 0.043(2) -0.006(2) -0.017(2) 0.002(3)
C24 0.083(3) 0.088(4) 0.041(2) 0.006(2) -0.028(2) -0.022(3)
C25 0.115(4) 0.057(3) 0.066(3) 0.014(2) -0.049(3) -0.019(3)
C26 0.089(3) 0.049(2) 0.052(2) 0.001(2) -0.032(2) -0.013(2)
O20 0.130(4) 0.117(3) 0.046(2) 0.013(2) -0.040(2) -0.012(3)
C27 0.143(7) 0.179(8) 0.047(3) -0.011(4) -0.032(4) 0.022(6)
C31 0.0415(19) 0.0397(19) 0.044(2) -0.0055(16) -0.0156(16) -0.0074(15)
C32 0.051(2) 0.090(4) 0.051(2) -0.012(2) -0.0127(19) -0.021(2)
C33 0.069(3) 0.093(4) 0.046(2) -0.003(2) -0.021(2) -0.028(3)
C34 0.059(3) 0.057(3) 0.066(3) 0.001(2) -0.034(2) -0.014(2)
C35 0.046(2) 0.092(4) 0.073(3) -0.022(3) -0.022(2) -0.004(2)
C36 0.051(2) 0.081(3) 0.061(3) -0.020(2) -0.019(2) -0.002(2)
O30 0.079(2) 0.114(3) 0.082(3) -0.007(2) -0.048(2) -0.023(2)
C37 0.111(5) 0.194(8) 0.069(4) 0.011(4) -0.051(4) -0.062(5)
C41 0.048(2) 0.0373(19) 0.0389(19) -0.0063(15) -0.0144(16) 0.0038(16)
C42 0.054(2) 0.049(2) 0.053(2) -0.0097(18) -0.0143(19) -0.0080(18)
C43 0.051(2) 0.069(3) 0.054(2) -0.015(2) -0.0017(19) -0.005(2)
C44 0.066(3) 0.068(3) 0.055(3) -0.029(2) -0.006(2) -0.003(2)
C45 0.065(3) 0.079(3) 0.068(3) -0.041(3) -0.004(2) -0.017(2)
C46 0.051(2) 0.060(3) 0.055(2) -0.023(2) -0.0049(19) -0.008(2)
O40 0.081(2) 0.127(4) 0.086(3) -0.069(3) 0.011(2) -0.017(2)
C47 0.099(5) 0.215(10) 0.156(7) -0.153(7) 0.028(5) -0.043(6)
O1 0.083(10) 0.140(16) 0.052(8) -0.004(9) -0.003(7) -0.024(10)

loop_
_atom_type_symbol
_atom_type_description
_atom_type_scat_dispersion_real
_atom_type_scat_dispersion_imag
_atom_type_scat_source
C C 0.0033 0.0016 'International Tables Vol C Tables 4.2.6.8 and 6.1.1.4'
H H 0.0000 0.0000 'International Tables Vol C Tables 4.2.6.8 and 6.1.1.4'
N N 0.0061 0.0033 'International Tables Vol C Tables 4.2.6.8 and 6.1.1.4'
O O 0.0106 0.0060 'International Tables Vol C Tables 4.2.6.8 and 6.1.1.4'
Ru Ru -1.2594 0.8363 'International Tables Vol C Tables 4.2.6.8 and 6.1.1.4'

loop_
_geom_angle_atom_site_label_1
_geom_angle_atom_site_label_2
_geom_angle_atom_site_label_3
_geom_angle
_geom_angle_site_symmetry_1
_geom_angle_site_symmetry_3
_geom_angle_publ_flag
N2 Ru1 N4 89.93(12) 2_466 2_466 ?
N2 Ru1 N1 176.37(10) 2_466 . ?
N4 Ru1 N1 91.08(12) 2_466 . ?
N2 Ru1 N3 88.89(12) 2_466 . ?
N4 Ru1 N3 176.27(11) 2_466 . ?
N1 Ru1 N3 89.88(12) . . ?
N2 Ru1 O1 91.7(5) 2_466 . ?
N4 Ru1 O1 93.3(5) 2_466 . ?
N1 Ru1 O1 91.7(5) . . ?
N3 Ru1 O1 90.2(5) . . ?
N2 Ru1 Ru1 88.16(8) 2_466 2_466 ?
N4 Ru1 Ru1 86.44(8) 2_466 2_466 ?
N1 Ru1 Ru1 88.42(8) . 2_466 ?
N3 Ru1 Ru1 89.99(8) . 2_466 ?
O1 Ru1 Ru1 179.7(5) . 2_466 ?
C10 N1 C11 116.3(3) . . ?
C10 N1 Ru1 119.5(2) . . ?
C11 N1 Ru1 124.1(2) . . ?
C10 N2 C21 115.5(3) . . ?
C10 N2 Ru1 120.4(2) . 2_466 ?
C21 N2 Ru1 123.5(2) . 2_466 ?
C20 N3 C31 117.5(3) . . ?
C20 N3 Ru1 118.5(2) . . ?
C31 N3 Ru1 123.9(2) . . ?
C20 N4 C41 115.8(3) . . ?
C20 N4 Ru1 122.3(2) . 2_466 ?
C41 N4 Ru1 121.6(2) . 2_466 ?
N1 C10 N2 123.4(3) . . ?
C12 C11 C16 120.0 . . ?
C12 C11 N1 121.28(19) . . ?
C16 C11 N1 118.71(19) . . ?
C11 C12 C13 120.0 . . ?
C14 C13 C12 120.0 . . ?
O10 C14 C15 115.9(3) . . ?
O10 C14 C13 124.1(3) . . ?
C15 C14 C13 120.0 . . ?
C14 C15 C16 120.0 . . ?
C15 C16 C11 120.0 . . ?
C14 O10 C17 117.7(4) . . ?
N3 C20 N4 122.8(3) . . ?
C22 C21 C26 120.0 . . ?
C22 C21 N2 119.9(2) . . ?
C26 C21 N2 120.1(2) . . ?
C23 C22 C21 120.0 . . ?
C24 C23 C22 120.0 . . ?
O20 C24 C23 124.6(3) . . ?
O20 C24 C25 115.4(3) . . ?
C23 C24 C25 120.0 . . ?
C26 C25 C24 120.0 . . ?
C25 C26 C21 120.0 . . ?
C24 O20 C27 116.4(4) . . ?
C32 C31 C36 120.0 . . ?
C32 C31 N3 119.26(19) . . ?
C36 C31 N3 120.70(19) . . ?
C33 C32 C31 120.0 . . ?
C34 C33 C32 120.0 . . ?
O30 C34 C35 115.1(3) . . ?
O30 C34 C33 124.9(3) . . ?
C35 C34 C33 120.0 . . ?
C34 C35 C36 120.0 . . ?
C35 C36 C31 120.0 . . ?
C34 O30 C37 116.9(4) . . ?
C42 C41 C46 120.0 . . ?
C42 C41 N4 121.05(19) . . ?
C46 C41 N4 118.92(19) . . ?
C43 C42 C41 120.0 . . ?
C42 C43 C44 120.0 . . ?
O40 C44 C45 124.3(2) . . ?
O40 C44 C43 115.6(2) . . ?
C45 C44 C43 120.0 . . ?
C44 C45 C46 120.0 . . ?
C45 C46 C41 120.0 . . ?
C44 O40 C47 117.2(4) . . ?

loop_
_geom_bond_atom_site_label_1
_geom_bond_atom_site_label_2
_geom_bond_distance
_geom_bond_site_symmetry_2
_geom_bond_publ_flag
Ru1 N2 2.039(3) 2_466 ?
Ru1 N4 2.046(3) 2_466 ?
Ru1 N1 2.051(3) . ?
Ru1 N3 2.053(3) . ?
Ru1 O1 2.100(16) . ?
Ru1 Ru1 2.4529(7) 2_466 ?
N1 C10 1.322(4) . ?
N1 C11 1.444(3) . ?
N2 C10 1.326(5) . ?
N2 C21 1.430(3) . ?
N2 Ru1 2.039(3) 2_466 ?
N3 C20 1.319(4) . ?
N3 C31 1.458(3) . ?
N4 C20 1.331(4) . ?
N4 C41 1.431(3) . ?
N4 Ru1 2.046(3) 2_466 ?
C11 C12 1.3900 . ?
C11 C16 1.3900 . ?
C12 C13 1.3900 . ?
C13 C14 1.3900 . ?
C14 O10 1.369(4) . ?
C14 C15 1.3900 . ?
C15 C16 1.3900 . ?
O10 C17 1.417(7) . ?
C21 C22 1.3900 . ?
C21 C26 1.3900 . ?
C22 C23 1.3900 . ?
C23 C24 1.3900 . ?
C24 O20 1.380(4) . ?
C24 C25 1.3900 . ?
C25 C26 1.3900 . ?
O20 C27 1.420(8) . ?
C31 C32 1.3900 . ?
C31 C36 1.3900 . ?
C32 C33 1.3900 . ?
C33 C34 1.3900 . ?
C34 O30 1.383(4) . ?
C34 C35 1.3900 . ?
C35 C36 1.3900 . ?
O30 C37 1.390(7) . ?
C41 C42 1.3900 . ?
C41 C46 1.3900 . ?
C42 C43 1.3900 . ?
C43 C44 1.3900 . ?
C44 O40 1.376(4) . ?
C44 C45 1.3900 . ?
C45 C46 1.3900 . ?
O40 C47 1.415(7) . ?
